data_1570897
loop_
_publ_author_name
'Hu, Hong-Zhi'
'Yan, Yi-Bo'
'Wang, Na'
'Adila, Abuduheni'
'Liu, Yang'
'Liu, Zun-Qi'

_publ_section_title
;
 Phase Transition and Switchable Dielectric Properties of a
 Three-Dimensional Hydrogen-Bonding Framework Based on Cobalt (&#x2162;),
 o-Bromoaniline, and 18-Crown-6
;
_journal_issue 1
_journal_name_full Crystals
_journal_page_first 87
_journal_paper_doi 10.3390/cryst14010087
_journal_volume 14
_journal_year 2024
_chemical_formula_moiety '2(C6 H7 Br N), C6 H Co N6, C12 H24 O6, 2(H2 O)'
_chemical_formula_sum 'C30 H43 Br2 Co N8 O8'
_chemical_formula_weight 862.45
_space_group_crystal_system triclinic
_space_group_IT_number 2
_space_group_name_Hall '-P 1'
_space_group_name_H-M_alt 'P -1'
_atom_sites_solution_hydrogens mixed
_atom_sites_solution_primary dual
_audit_creation_date 2018-02-04
_audit_creation_method
;
Olex2 1.2-alpha
(compiled 2018.02.02 svn.r3481 for OlexSys, GUI svn.r5465)
;
_cell_angle_alpha 77.799(4)
_cell_angle_beta 78.954(4)
_cell_angle_gamma 88.451(4)
_cell_formula_units_Z 1
_cell_length_a 8.724(3)
_cell_length_b 9.687(3)
_cell_length_c 11.556(4)
_cell_measurement_reflns_used 3808
_cell_measurement_temperature 296.15
_cell_measurement_theta_max 26.818
_cell_measurement_theta_min 2.379
_cell_volume 936.8(5)
_computing_cell_refinement 'SAINT v8.34A (Bruker, 2013)'
_computing_data_reduction 'SAINT v8.34A (Bruker, 2013)'
_computing_molecular_graphics 'Olex2 (Dolomanov et al., 2009)'
_computing_publication_material 'Olex2 (Dolomanov et al., 2009)'
_computing_structure_refinement 'ShelXL (Sheldrick, 2015)'
_computing_structure_solution 'ShelXT (Sheldrick, 2015)'
_diffrn_ambient_temperature 296.15
_diffrn_measured_fraction_theta_full 0.991
_diffrn_measured_fraction_theta_max 0.898
_diffrn_measurement_device_type 'Bruker P4'
_diffrn_radiation_type MoK\a
_diffrn_radiation_wavelength 0.71073
_diffrn_reflns_av_R_equivalents 0.0420
_diffrn_reflns_av_unetI/netI 0.0654
_diffrn_reflns_Laue_measured_fraction_full 0.991
_diffrn_reflns_Laue_measured_fraction_max 0.898
_diffrn_reflns_limit_h_max 11
_diffrn_reflns_limit_h_min -10
_diffrn_reflns_limit_k_max 12
_diffrn_reflns_limit_k_min -12
_diffrn_reflns_limit_l_max 14
_diffrn_reflns_limit_l_min -14
_diffrn_reflns_number 7666
_diffrn_reflns_point_group_measured_fraction_full 0.991
_diffrn_reflns_point_group_measured_fraction_max 0.898
_diffrn_reflns_theta_full 25.242
_diffrn_reflns_theta_max 27.738
_diffrn_reflns_theta_min 2.518
_exptl_absorpt_coefficient_mu 2.647
_exptl_absorpt_correction_T_max 0.7456
_exptl_absorpt_correction_T_min 0.3135
_exptl_absorpt_correction_type multi-scan
_exptl_absorpt_process_details
'SADABS-2014/3 (Bruker,2014/3) was used for absorption correction. wR2(int) was 0.1294 before and 0.0489 after correction. The Ratio of minimum to maximum transmission is 0.4205. The \l/2 correction factor is 0.00150.'
_exptl_crystal_colour colourless
_exptl_crystal_colour_primary colourless
_exptl_crystal_density_diffrn 1.529
_exptl_crystal_description block
_exptl_crystal_F_000 440
_refine_diff_density_max 1.253
_refine_diff_density_min -1.197
_refine_diff_density_rms 0.130
_refine_ls_extinction_coef 0.112(7)
_refine_ls_extinction_expression Fc^*^=kFc[1+0.001xFc^2^\l^3^/sin(2\q)]^-1/4^
_refine_ls_extinction_method 'SHELXL-2014/7 (Sheldrick 2014'
_refine_ls_goodness_of_fit_ref 1.054
_refine_ls_hydrogen_treatment constr
_refine_ls_matrix_type full
_refine_ls_number_parameters 225
_refine_ls_number_reflns 3968
_refine_ls_number_restraints 48
_refine_ls_restrained_S_all 1.120
_refine_ls_R_factor_all 0.0947
_refine_ls_R_factor_gt 0.0700
_refine_ls_shift/su_max 0.000
_refine_ls_shift/su_mean 0.000
_refine_ls_structure_factor_coef Fsqd
_refine_ls_weighting_details 'w=1/[\s^2^(Fo^2^)+(0.0858P)^2^+3.5138P] where P=(Fo^2^+2Fc^2^)/3'
_refine_ls_weighting_scheme calc
_refine_ls_wR_factor_gt 0.1738
_refine_ls_wR_factor_ref 0.1918
_reflns_Friedel_coverage 0.000
_reflns_number_gt 3013
_reflns_number_total 3968
_reflns_threshold_expression 'I > 2\s(I)'
_cod_data_source_file RT.cif
_cod_data_source_block 180204ly2_0m
_cod_database_code 1570897
_shelx_shelxl_version_number 2014/7
_shelx_space_group_comment
;
The symmetry employed for this shelxl refinement is uniquely defined
by the following loop, which should always be used as a source of
symmetry information in preference to the above space-group names.
They are only intended as comments.
;
_olex2_refinement_description
;
1. Fixed Uiso
 At 1.2 times of:
  All C(H) groups, All C(H,H) groups, All N(H) groups, All N(H,H,H) groups
 At 1.5 times of:
  All O(H,H) groups
2. Restrained distances
 C12-C13
 1.5 with sigma of 0.02
 C11-C12
 2.4 with sigma of 0.02
 C11-C10
 1.5 with sigma of 0.02
3. Rigid body (RIGU) restrains
 O2, O1, C10, C15, C11, C12, C13, O3, C14
 with sigma for 1-2 distances of 0.004 and sigma for 1-3 distances of 0.004
4. Others
 Fixed Sof: H3A(0.5)
5.a Riding coordinates:
 N3(H3A), O4(H4A,H4B)
5.b Secondary CH2 refined with riding coordinates:
 C10(H10A,H10B), C11(H11A,H11B), C12(H12A,H12B), C13(H13A,H13B), C14(H14A,
 H14B), C15(H15A,H15B)
5.c Aromatic/amide H refined with riding coordinates:
 C3(H3), C4(H4), C5(H5), C6(H6)
5.d Idealised Me refined as rotating group:
 N1(H1A,H1B,H1C)
;
_olex2_submission_special_instructions 'No special instructions were received'

loop_
_space_group_symop_operation_xyz
'x, y, z'
'-x, -y, -z'

loop_
_atom_site_label
_atom_site_type_symbol
_atom_site_fract_x
_atom_site_fract_y
_atom_site_fract_z
_atom_site_U_iso_or_equiv
_atom_site_adp_type
_atom_site_occupancy
_atom_site_site_symmetry_order
_atom_site_calc_flag
_atom_site_refinement_flags_posn
_atom_site_refinement_flags_adp
_atom_site_refinement_flags_occupancy
_atom_site_disorder_assembly
_atom_site_disorder_group
Br1 Br 0.41139(9) 0.73635(9) 0.54741(7) 0.0695(4) Uani 1 1 d . . . . .
N1 N 0.1970(5) 0.6370(5) 0.3943(4) 0.0311(10) Uani 1 1 d . . . . .
H1A H 0.1084 0.6365 0.3670 0.037 Uiso 1 1 calc GR . . . .
H1B H 0.1753 0.6322 0.4736 0.037 Uiso 1 1 calc GR . . . .
H1C H 0.2537 0.5629 0.3790 0.037 Uiso 1 1 calc GR . . . .
C1 C 0.3809(6) 0.8279(6) 0.3919(5) 0.0372(13) Uani 1 1 d . . . . .
C2 C 0.2849(6) 0.7670(6) 0.3345(5) 0.0302(11) Uani 1 1 d . . . . .
C3 C 0.2738(8) 0.8265(7) 0.2157(6) 0.0469(15) Uani 1 1 d . . . . .
H3 H 0.2112 0.7846 0.1757 0.056 Uiso 1 1 calc R . . . .
C4 C 0.3572(9) 0.9483(8) 0.1586(7) 0.0570(19) Uani 1 1 d . . . . .
H4 H 0.3521 0.9877 0.0788 0.068 Uiso 1 1 calc R . . . .
C5 C 0.4472(8) 1.0124(8) 0.2164(7) 0.061(2) Uani 1 1 d . . . . .
H5 H 0.4988 1.0971 0.1776 0.074 Uiso 1 1 calc R . . . .
C6 C 0.4614(7) 0.9509(7) 0.3335(7) 0.0516(17) Uani 1 1 d . . . . .
H6 H 0.5254 0.9927 0.3725 0.062 Uiso 1 1 calc R . . . .
Co1 Co 0.5000 0.5000 0.0000 0.0161(3) Uani 1 2 d S T P . .
N2 N 0.7552(5) 0.2839(5) 0.0394(5) 0.0371(11) Uani 1 1 d . . . . .
N3 N 0.7370(5) 0.7303(5) -0.0118(5) 0.0362(11) Uani 1 1 d . . . . .
H3A H 0.8050 0.7930 -0.0302 0.043 Uiso 0.5 1 d R . . . .
N4 N 0.4064(6) 0.4743(5) 0.2717(4) 0.0353(11) Uani 1 1 d . . . . .
C7 C 0.6590(5) 0.3648(5) 0.0242(4) 0.0222(10) Uani 1 1 d . . . . .
C8 C 0.6468(5) 0.6461(5) -0.0077(4) 0.0220(9) Uani 1 1 d . . . . .
C9 C 0.4421(5) 0.4846(5) 0.1697(5) 0.0234(10) Uani 1 1 d . . . . .
O1 O -0.0381(8) 0.4212(7) 0.3366(5) 0.0854(19) Uani 1 1 d . U . . .
O2 O -0.0834(7) 0.7116(8) 0.3063(7) 0.0881(19) Uani 1 1 d . U . . .
O3 O -0.0222(8) 0.8251(8) 0.4949(9) 0.112(3) Uani 1 1 d . U . . .
C10 C -0.1077(15) 0.5057(13) 0.2424(9) 0.114(3) Uani 1 1 d D U . . .
H10A H -0.0266 0.5430 0.1736 0.137 Uiso 1 1 calc R . . . .
H10B H -0.1775 0.4471 0.2167 0.137 Uiso 1 1 calc R . . . .
C11 C -0.1921(12) 0.6188(12) 0.2828(9) 0.105(3) Uani 1 1 d D U . . .
H11A H -0.2679 0.5832 0.3556 0.126 Uiso 1 1 calc R . . . .
H11B H -0.2474 0.6687 0.2216 0.126 Uiso 1 1 calc R . . . .
C12 C -0.1670(18) 0.8295(16) 0.3323(18) 0.156(6) Uani 1 1 d D U . . .
H12A H -0.1837 0.8909 0.2580 0.188 Uiso 1 1 calc R . . . .
H12B H -0.2683 0.7996 0.3817 0.188 Uiso 1 1 calc R . . . .
C13 C -0.0862(18) 0.9027(15) 0.3929(18) 0.157(5) Uani 1 1 d D U . . .
H13A H -0.1558 0.9733 0.4215 0.188 Uiso 1 1 calc R . . . .
H13B H -0.0004 0.9530 0.3345 0.188 Uiso 1 1 calc R . . . .
C14 C -0.1174(13) 0.7763(12) 0.6109(16) 0.132(4) Uani 1 1 d . U . . .
H14A H -0.1982 0.7134 0.6039 0.158 Uiso 1 1 calc R . . . .
H14B H -0.1681 0.8563 0.6397 0.158 Uiso 1 1 calc R . . . .
C15 C 0.0269(19) 0.2980(15) 0.3015(11) 0.137(5) Uani 1 1 d . U . . .
H15A H 0.0940 0.3232 0.2227 0.164 Uiso 1 1 calc R . . . .
H15B H -0.0560 0.2365 0.2958 0.164 Uiso 1 1 calc R . . . .
O4 O 0.9984(5) 0.8933(5) -0.0430(5) 0.0533(12) Uani 1 1 d . . . . .
H4A H 0.9776 0.8907 0.0322 0.080 Uiso 1 1 d R . . . .
H4B H 1.0826 0.8491 -0.0594 0.080 Uiso 1 1 d R . . . .

loop_
_atom_site_aniso_label
_atom_site_aniso_U_11
_atom_site_aniso_U_22
_atom_site_aniso_U_33
_atom_site_aniso_U_23
_atom_site_aniso_U_13
_atom_site_aniso_U_12
Br1 0.0705(6) 0.0851(7) 0.0538(5) 0.0096(4) -0.0354(4) -0.0426(4)
N1 0.025(2) 0.042(3) 0.029(2) -0.0147(19) -0.0050(17) 0.0004(18)
C1 0.028(3) 0.042(3) 0.040(3) -0.004(2) -0.006(2) -0.004(2)
C2 0.027(2) 0.031(3) 0.031(3) -0.007(2) -0.004(2) 0.007(2)
C3 0.054(4) 0.051(4) 0.034(3) -0.009(3) -0.003(3) 0.008(3)
C4 0.063(5) 0.048(4) 0.049(4) 0.005(3) -0.001(3) 0.011(3)
C5 0.048(4) 0.045(4) 0.072(5) 0.011(4) 0.007(4) 0.004(3)
C6 0.038(3) 0.041(4) 0.071(5) -0.003(3) -0.006(3) -0.009(3)
Co1 0.0120(4) 0.0174(5) 0.0211(5) -0.0078(3) -0.0043(3) 0.0007(3)
N2 0.034(2) 0.035(3) 0.050(3) -0.019(2) -0.019(2) 0.013(2)
N3 0.030(2) 0.033(2) 0.048(3) -0.009(2) -0.013(2) -0.0070(19)
N4 0.041(3) 0.040(3) 0.025(2) -0.0086(19) -0.0026(19) 0.008(2)
C7 0.018(2) 0.023(2) 0.030(3) -0.0119(19) -0.0065(18) 0.0012(18)
C8 0.021(2) 0.022(2) 0.024(2) -0.0070(18) -0.0051(18) -0.0016(18)
C9 0.018(2) 0.018(2) 0.035(3) -0.0066(19) -0.0070(19) 0.0033(17)
O1 0.098(4) 0.123(5) 0.041(3) -0.043(3) 0.011(3) -0.060(3)
O2 0.060(3) 0.099(4) 0.108(5) -0.004(4) -0.044(3) 0.005(3)
O3 0.059(4) 0.078(4) 0.207(8) -0.082(5) 0.010(4) 0.005(3)
C10 0.146(8) 0.144(7) 0.056(5) -0.010(5) -0.028(5) -0.092(5)
C11 0.090(6) 0.149(7) 0.071(6) 0.030(5) -0.051(5) -0.057(5)
C12 0.106(9) 0.130(9) 0.234(14) -0.037(9) -0.043(9) 0.040(7)
C13 0.116(10) 0.091(8) 0.272(11) -0.055(7) -0.043(8) 0.036(7)
C14 0.072(6) 0.071(6) 0.244(11) -0.093(7) 0.057(7) -0.019(5)
C15 0.168(11) 0.133(8) 0.094(7) -0.076(6) 0.080(7) -0.069(6)
O4 0.027(2) 0.040(2) 0.098(4) -0.022(2) -0.018(2) 0.0045(17)

loop_
_atom_type_symbol
_atom_type_description
_atom_type_scat_dispersion_real
_atom_type_scat_dispersion_imag
_atom_type_scat_source
C C 0.0030 0.0020 'International Tables Vol C Tables 4.2.6.8 and 6.1.1.4'
H H 0.0000 0.0000 'International Tables Vol C Tables 4.2.6.8 and 6.1.1.4'
Br Br -0.2900 2.4600 'International Tables Vol C Tables 4.2.6.8 and 6.1.1.4'
Co Co 0.3490 0.9720 'International Tables Vol C Tables 4.2.6.8 and 6.1.1.4'
N N 0.0060 0.0030 'International Tables Vol C Tables 4.2.6.8 and 6.1.1.4'
O O 0.0110 0.0060 'International Tables Vol C Tables 4.2.6.8 and 6.1.1.4'

loop_
_geom_angle_atom_site_label_1
_geom_angle_atom_site_label_2
_geom_angle_atom_site_label_3
_geom_angle
_geom_angle_site_symmetry_1
_geom_angle_site_symmetry_3
_geom_angle_publ_flag
C2 C1 Br1 119.8(4) . . ?
C6 C1 Br1 120.1(5) . . ?
C6 C1 C2 120.0(6) . . ?
C1 C2 N1 121.3(5) . . ?
C1 C2 C3 120.1(6) . . ?
C3 C2 N1 118.5(5) . . ?
C4 C3 C2 118.8(7) . . ?
C5 C4 C3 121.4(7) . . ?
C4 C5 C6 119.7(7) . . ?
C1 C6 C5 119.9(7) . . ?
C7 Co1 C7 180.0 2_665 . ?
C7 Co1 C8 90.93(19) 2_665 . ?
C7 Co1 C8 89.07(19) . . ?
C7 Co1 C8 89.07(19) 2_665 2_665 ?
C7 Co1 C8 90.93(19) . 2_665 ?
C7 Co1 C9 89.97(19) . 2_665 ?
C7 Co1 C9 90.03(19) . . ?
C7 Co1 C9 89.97(19) 2_665 . ?
C7 Co1 C9 90.03(19) 2_665 2_665 ?
C8 Co1 C8 180.0(3) 2_665 . ?
C9 Co1 C8 90.4(2) . 2_665 ?
C9 Co1 C8 89.6(2) 2_665 2_665 ?
C9 Co1 C8 89.6(2) . . ?
C9 Co1 C8 90.4(2) 2_665 . ?
C9 Co1 C9 180.0 2_665 . ?
N2 C7 Co1 179.5(4) . . ?
N3 C8 Co1 178.2(4) . . ?
N4 C9 Co1 179.4(5) . . ?
C15 O1 C10 110.6(9) . . ?
C12 O2 C11 106.6(8) . . ?
C14 O3 C13 122.2(11) . . ?
C11 C10 O1 111.0(8) . . ?
C10 C11 O2 108.0(9) . . ?
C13 C12 O2 110.4(12) . . ?
C12 C13 O3 119.1(14) . . ?
O3 C14 C15 112.1(9) . 2_566 ?
O1 C15 C14 110.3(10) . 2_566 ?

loop_
_geom_bond_atom_site_label_1
_geom_bond_atom_site_label_2
_geom_bond_distance
_geom_bond_site_symmetry_2
_geom_bond_publ_flag
Br1 C1 1.893(6) . ?
N1 C2 1.460(7) . ?
C1 C2 1.377(8) . ?
C1 C6 1.376(9) . ?
C2 C3 1.393(8) . ?
C3 C4 1.375(10) . ?
C4 C5 1.360(12) . ?
C5 C6 1.385(11) . ?
Co1 C7 1.901(4) . ?
Co1 C7 1.901(4) 2_665 ?
Co1 C8 1.912(5) 2_665 ?
Co1 C8 1.912(5) . ?
Co1 C9 1.903(5) 2_665 ?
Co1 C9 1.903(5) . ?
N2 C7 1.145(6) . ?
N3 C8 1.136(6) . ?
N4 C9 1.143(7) . ?
O1 C10 1.440(13) . ?
O1 C15 1.410(15) . ?
O2 C11 1.424(11) . ?
O2 C12 1.394(14) . ?
O3 C13 1.456(18) . ?
O3 C14 1.427(16) . ?
C10 C11 1.414(13) . ?
C12 C13 1.384(15) . ?
C14 C15 1.46(2) 2_566 ?
C15 C14 1.46(2) 2_566 ?

loop_
_geom_torsion_atom_site_label_1
_geom_torsion_atom_site_label_2
_geom_torsion_atom_site_label_3
_geom_torsion_atom_site_label_4
_geom_torsion
_geom_torsion_site_symmetry_1
_geom_torsion_site_symmetry_2
_geom_torsion_site_symmetry_3
_geom_torsion_site_symmetry_4
_geom_torsion_publ_flag
Br1 C1 C2 N1 4.1(7) . . . . ?
Br1 C1 C2 C3 -173.7(4) . . . . ?
Br1 C1 C6 C5 175.5(5) . . . . ?
N1 C2 C3 C4 -179.5(5) . . . . ?
C1 C2 C3 C4 -1.6(9) . . . . ?
C2 C1 C6 C5 -0.7(10) . . . . ?
C2 C3 C4 C5 -1.2(10) . . . . ?
C3 C4 C5 C6 3.0(11) . . . . ?
C4 C5 C6 C1 -2.0(10) . . . . ?
C6 C1 C2 N1 -179.6(5) . . . . ?
C6 C1 C2 C3 2.6(8) . . . . ?
O1 C10 C11 O2 65.8(10) . . . . ?
O2 C12 C13 O3 -48(2) . . . . ?
C10 O1 C15 C14 171.5(9) . . . 2_566 ?
C11 O2 C12 C13 160.8(15) . . . . ?
C12 O2 C11 C10 173.3(11) . . . . ?
C13 O3 C14 C15 -179.7(10) . . . 2_566 ?
C14 O3 C13 C12 -77.5(17) . . . . ?
C15 O1 C10 C11 171.7(9) . . . . ?
